data_2215326
loop_
_publ_author_name
'Jing, Zuo-Liang'
'Yu, Ming'
'Chen, Xin'

_publ_contact_author_address
;
'College of Sciences
Tianjin University of Science and Technology
Tianjin 300457
P. R. China'
;
_publ_contact_author_email jzl74@tust.edu.cn
_publ_contact_author_fax 086(022)60600808
_publ_contact_author_name ' Jing Zuo-Liang'
_publ_contact_author_phone 086(022)60601178
_publ_section_title
;
 1,3-Dibutyl-1<i>H</i>-purine-2,6(3<i>H</i>,7<i>H</i>)-dione
;
_journal_coeditor_code AT2387
_journal_date_accepted 2007-09-04
_journal_date_recd_electronic 2007-08-21
_journal_issue 10
_journal_name_full 'Acta Crystallographica Section E'
_journal_page_first o3996
_journal_page_last o3996
_journal_paper_category QO
_journal_paper_doi 10.1107/S1600536807043334
_journal_volume 63
_journal_year 2007
_chemical_formula_iupac 'C13 H20 N4 O2'
_chemical_formula_moiety 'C13 H20 N4 O2'
_chemical_formula_sum 'C13 H20 N4 O2'
_chemical_formula_weight 264.33
_chemical_name_systematic
;
1,3-Dibutyl-1H-purine-2,6(3H,7H)-dione
;
_space_group_IT_number 14
_symmetry_cell_setting monoclinic
_symmetry_space_group_name_Hall '-P 2ybc'
_symmetry_space_group_name_H-M 'P 1 21/c 1'
_atom_sites_solution_hydrogens geom
_atom_sites_solution_primary direct
_atom_sites_solution_secondary difmap
_audit_creation_method SHELXL-97
_cell_angle_alpha 90.00
_cell_angle_beta 101.290(4)
_cell_angle_gamma 90.00
_cell_formula_units_Z 4
_cell_length_a 14.2300(14)
_cell_length_b 9.4120(8)
_cell_length_c 10.7280(10)
_cell_measurement_reflns_used 2683
_cell_measurement_temperature 113(2)
_cell_measurement_theta_max 27.9
_cell_measurement_theta_min 2.6
_cell_volume 1409.0(2)
_computing_cell_refinement 'CrystalClear (Rigaku/MSC, 2005)'
_computing_data_collection 'CrystalClear (Rigaku/MSC, 2005)'
_computing_data_reduction 'CrystalClear (Rigaku/MSC, 2005)'
_computing_molecular_graphics 'CrystalStructure (Rigaku/MSC, 2005)'
_computing_publication_material 'CrystalStructure (Rigaku/MSC, 2005)'
_computing_structure_refinement 'SHELXL97 (Sheldrick, 1997)'
_computing_structure_solution 'SHELXS97 (Sheldrick, 1997)'
_diffrn_ambient_temperature 113(2)
_diffrn_detector_area_resol_mean 7.31
_diffrn_measured_fraction_theta_full 0.999
_diffrn_measured_fraction_theta_max 0.999
_diffrn_measurement_device_type 'Rigaku Saturn'
_diffrn_measurement_method \w
_diffrn_radiation_monochromator confocal
_diffrn_radiation_source 'rotating anode'
_diffrn_radiation_type MoK\a
_diffrn_radiation_wavelength 0.71070
_diffrn_reflns_av_R_equivalents 0.0423
_diffrn_reflns_av_sigmaI/netI 0.0358
_diffrn_reflns_limit_h_max 18
_diffrn_reflns_limit_h_min -18
_diffrn_reflns_limit_k_max 11
_diffrn_reflns_limit_k_min -12
_diffrn_reflns_limit_l_max 13
_diffrn_reflns_limit_l_min -13
_diffrn_reflns_number 12057
_diffrn_reflns_theta_full 26.99
_diffrn_reflns_theta_max 26.99
_diffrn_reflns_theta_min 2.61
_diffrn_standards_number 0
_exptl_absorpt_coefficient_mu 0.087
_exptl_absorpt_correction_T_max 0.9863
_exptl_absorpt_correction_T_min 0.9728
_exptl_absorpt_correction_type multi-scan
_exptl_absorpt_process_details '(SADABS;  Sheldrick, 1996)'
_exptl_crystal_colour colourless
_exptl_crystal_density_diffrn 1.246
_exptl_crystal_density_method 'not measured'
_exptl_crystal_description block
_exptl_crystal_F_000 568
_exptl_crystal_size_max 0.32
_exptl_crystal_size_mid 0.30
_exptl_crystal_size_min 0.16
_refine_diff_density_max 0.211
_refine_diff_density_min -0.231
_refine_ls_extinction_method none
_refine_ls_goodness_of_fit_ref 1.109
_refine_ls_hydrogen_treatment mixed
_refine_ls_matrix_type full
_refine_ls_number_parameters 245
_refine_ls_number_reflns 3070
_refine_ls_number_restraints 111
_refine_ls_restrained_S_all 1.135
_refine_ls_R_factor_all 0.0701
_refine_ls_R_factor_gt 0.0572
_refine_ls_shift/su_max 0.000
_refine_ls_shift/su_mean 0.000
_refine_ls_structure_factor_coef Fsqd
_refine_ls_weighting_details 'calc w=1/[\s^2^(Fo^2^)+(0.0761P)^2^+0.1029P] where P=(Fo^2^+2Fc^2^)/3'
_refine_ls_weighting_scheme calc
_refine_ls_wR_factor_gt 0.1365
_refine_ls_wR_factor_ref 0.1469
_reflns_number_gt 2515
_reflns_number_total 3070
_reflns_threshold_expression >2sigma(I)
_cod_data_source_file at2387.cif
_cod_data_source_block I
_cod_database_code 2215326
_cod_database_fobs_code 2215326

loop_
_symmetry_equiv_pos_as_xyz
'x, y, z'
'-x, y+1/2, -z+1/2'
'-x, -y, -z'
'x, -y-1/2, z-1/2'

loop_
_atom_site_type_symbol
_atom_site_label
_atom_site_fract_x
_atom_site_fract_y
_atom_site_fract_z
_atom_site_U_iso_or_equiv
_atom_site_adp_type
_atom_site_calc_flag
_atom_site_refinement_flags
_atom_site_occupancy
_atom_site_disorder_assembly
_atom_site_disorder_group
O O1 0.38973(8) 0.87003(12) 0.49767(10) 0.0374(3) Uani d . 1 . .
O O2 0.25608(11) 0.47462(15) 0.28230(11) 0.0601(4) Uani d . 1 . .
N N1 0.32215(9) 0.67085(15) 0.39159(12) 0.0360(4) Uani d D 1 A .
N N2 0.35377(10) 0.43656(14) 0.47432(12) 0.0367(4) Uani d D 1 . .
N N3 0.48557(9) 0.66280(14) 0.70573(12) 0.0293(3) Uani d . 1 B .
N N4 0.45896(10) 0.42872(13) 0.68474(12) 0.0349(3) Uani d . 1 . .
C C1 0.38066(11) 0.74015(17) 0.49472(13) 0.0308(4) Uani d . 1 A .
C C2 0.30763(13) 0.52338(19) 0.37712(15) 0.0416(4) Uani d . 1 A .
C C3 0.41034(11) 0.49831(17) 0.57962(14) 0.0311(4) Uani d . 1 B .
C C4 0.42479(11) 0.64183(16) 0.58947(14) 0.0289(4) Uani d . 1 . .
C C5 0.50294(11) 0.53407(16) 0.75810(15) 0.0332(4) Uani d . 1 B .
H H5A 0.5425 0.5188 0.8392 0.040 Uiso calc R 1 . .
C C6 0.27299(11) 0.76074(19) 0.28581(15) 0.0395(4) Uani d D 1 . .
H H6A 0.2623 0.7051 0.2093 0.047 Uiso d PR 0.56(2) A 1
H H6B 0.3143 0.8383 0.2745 0.047 Uiso d PR 0.56(2) A 1
H H6C 0.2623 0.7051 0.2093 0.047 Uiso d PR 0.44(2) A 2
H H6D 0.3143 0.8383 0.2745 0.047 Uiso d PR 0.44(2) A 2
C C7 0.1760(4) 0.8211(10) 0.3046(8) 0.0415(16) Uani d PDU 0.56(2) A 1
H H7A 0.1304 0.7419 0.3057 0.050 Uiso calc PR 0.56(2) A 1
H H7B 0.1848 0.8701 0.3878 0.050 Uiso calc PR 0.56(2) A 1
C C8 0.1341(4) 0.9254(11) 0.1991(8) 0.0501(18) Uani d PDU 0.56(2) A 1
H H8A 0.1291 0.8768 0.1162 0.060 Uiso calc PR 0.56(2) A 1
H H8B 0.1794 1.0056 0.2008 0.060 Uiso calc PR 0.56(2) A 1
C C9 0.0357(4) 0.9851(14) 0.2079(7) 0.061(2) Uani d PDU 0.56(2) A 1
H H9A 0.0139 1.0497 0.1364 0.091 Uiso calc PR 0.56(2) A 1
H H9B 0.0402 1.0371 0.2880 0.091 Uiso calc PR 0.56(2) A 1
H H9C -0.0102 0.9069 0.2048 0.091 Uiso calc PR 0.56(2) A 1
C C10 0.3504(3) 0.2772(4) 0.4671(7) 0.0349(11) Uani d PDU 0.645(3) B 1
H H10A 0.4141 0.2381 0.5049 0.042 Uiso calc PR 0.645(3) B 1
H H10B 0.3345 0.2474 0.3769 0.042 Uiso calc PR 0.645(3) B 1
C C11 0.2754(2) 0.2176(3) 0.5377(3) 0.0381(7) Uani d PDU 0.645(3) B 1
H H11A 0.2796 0.1126 0.5384 0.046 Uiso calc PR 0.645(3) B 1
H H11B 0.2905 0.2506 0.6270 0.046 Uiso calc PR 0.645(3) B 1
C C12 0.1739(2) 0.2610(3) 0.4795(3) 0.0429(8) Uani d PDU 0.645(3) B 1
H H12A 0.1583 0.2274 0.3904 0.051 Uiso calc PR 0.645(3) B 1
H H12B 0.1695 0.3659 0.4785 0.051 Uiso calc PR 0.645(3) B 1
C C13 0.1011(2) 0.2008(5) 0.5521(3) 0.0639(11) Uani d PDU 0.645(3) B 1
H H13A 0.0365 0.2312 0.5110 0.096 Uiso calc PR 0.645(3) B 1
H H13B 0.1153 0.2355 0.6398 0.096 Uiso calc PR 0.645(3) B 1
H H13C 0.1044 0.0968 0.5520 0.096 Uiso calc PR 0.645(3) B 1
C C7' 0.1682(4) 0.7800(13) 0.2886(10) 0.038(2) Uani d PDU 0.44(2) A 2
H H7'A 0.1609 0.8244 0.3699 0.045 Uiso calc PR 0.44(2) A 2
H H7'B 0.1356 0.6866 0.2814 0.045 Uiso calc PR 0.44(2) A 2
C C8' 0.1235(5) 0.8757(13) 0.1765(9) 0.045(2) Uani d PDU 0.44(2) A 2
H H8'A 0.1634 0.9619 0.1761 0.054 Uiso calc PR 0.44(2) A 2
H H8'B 0.1222 0.8243 0.0956 0.054 Uiso calc PR 0.44(2) A 2
C C9' 0.0225(5) 0.9189(16) 0.1858(9) 0.056(2) Uani d PDU 0.44(2) A 2
H H9'A -0.0062 0.9736 0.1103 0.085 Uiso calc PR 0.44(2) A 2
H H9'B 0.0244 0.9773 0.2619 0.085 Uiso calc PR 0.44(2) A 2
H H9'C -0.0160 0.8336 0.1914 0.085 Uiso calc PR 0.44(2) A 2
C C10' 0.3200(5) 0.2900(8) 0.4624(12) 0.032(2) Uani d PDU 0.355(3) B 2
H H10C 0.3723 0.2276 0.5057 0.039 Uiso calc PR 0.355(3) B 2
H H10D 0.3066 0.2642 0.3712 0.039 Uiso calc PR 0.355(3) B 2
C C11' 0.2311(4) 0.2593(5) 0.5160(5) 0.0303(12) Uani d PDU 0.355(3) B 2
H H11C 0.1808 0.3296 0.4822 0.036 Uiso calc PR 0.355(3) B 2
H H11D 0.2465 0.2692 0.6096 0.036 Uiso calc PR 0.355(3) B 2
C C12' 0.1934(3) 0.1097(5) 0.4812(4) 0.0349(12) Uani d PDU 0.355(3) B 2
H H12C 0.1786 0.1000 0.3875 0.042 Uiso calc PR 0.355(3) B 2
H H12D 0.2439 0.0398 0.5151 0.042 Uiso calc PR 0.355(3) B 2
C C13' 0.1040(3) 0.0768(6) 0.5334(5) 0.0423(14) Uani d PDU 0.355(3) B 2
H H13D 0.0857 -0.0226 0.5156 0.063 Uiso calc PR 0.355(3) B 2
H H13E 0.0516 0.1390 0.4928 0.063 Uiso calc PR 0.355(3) B 2
H H13F 0.1170 0.0928 0.6254 0.063 Uiso calc PR 0.355(3) B 2
H H3 0.5081(14) 0.755(2) 0.7458(18) 0.052(5) Uiso d . 1 . .

loop_
_atom_site_aniso_label
_atom_site_aniso_U_11
_atom_site_aniso_U_22
_atom_site_aniso_U_33
_atom_site_aniso_U_12
_atom_site_aniso_U_13
_atom_site_aniso_U_23
O1 0.0494(7) 0.0245(7) 0.0324(6) -0.0049(5) -0.0065(5) 0.0055(5)
O2 0.0935(10) 0.0496(9) 0.0263(7) -0.0352(7) -0.0149(6) 0.0034(6)
N1 0.0468(8) 0.0326(8) 0.0238(7) -0.0123(6) -0.0046(6) 0.0061(6)
N2 0.0573(9) 0.0245(8) 0.0243(7) -0.0140(6) -0.0021(6) -0.0006(5)
N3 0.0398(7) 0.0183(7) 0.0254(7) -0.0001(5) -0.0046(5) 0.0004(5)
N4 0.0506(8) 0.0204(7) 0.0292(7) -0.0015(6) -0.0029(6) 0.0000(5)
C1 0.0381(8) 0.0260(9) 0.0255(8) -0.0064(6) -0.0005(6) 0.0031(6)
C2 0.0604(11) 0.0355(10) 0.0248(8) -0.0206(8) -0.0017(7) 0.0015(7)
C3 0.0436(8) 0.0241(8) 0.0232(8) -0.0053(6) 0.0006(6) -0.0009(6)
C4 0.0376(8) 0.0235(8) 0.0229(8) -0.0040(6) -0.0007(6) -0.0002(6)
C5 0.0454(9) 0.0214(8) 0.0282(8) 0.0028(6) -0.0038(6) 0.0008(6)
C6 0.0436(9) 0.0445(11) 0.0259(8) -0.0127(7) -0.0041(7) 0.0134(7)
C7 0.038(2) 0.049(3) 0.032(3) -0.027(2) -0.0045(16) 0.010(2)
C8 0.039(2) 0.069(4) 0.037(3) -0.005(2) -0.0061(17) 0.022(3)
C9 0.045(2) 0.085(5) 0.046(3) -0.001(3) -0.0051(18) 0.013(3)
C10 0.052(3) 0.0205(17) 0.0289(17) -0.0143(17) 0.000(2) -0.0012(13)
C11 0.0515(19) 0.0304(17) 0.0293(15) -0.0069(13) 0.0006(14) 0.0045(12)
C12 0.0546(19) 0.0445(18) 0.0288(15) -0.0035(15) 0.0063(14) 0.0047(12)
C13 0.064(2) 0.076(3) 0.054(2) -0.0054(18) 0.0149(16) 0.0183(18)
C7' 0.036(3) 0.049(4) 0.023(3) -0.025(3) -0.0071(18) 0.009(3)
C8' 0.036(3) 0.062(5) 0.033(3) -0.012(3) -0.002(2) 0.010(3)
C9' 0.046(3) 0.078(6) 0.041(3) -0.005(3) -0.001(2) 0.000(4)
C10' 0.034(4) 0.034(3) 0.028(3) -0.006(3) 0.003(3) -0.008(2)
C11' 0.038(3) 0.028(3) 0.022(3) -0.001(2) -0.001(2) -0.001(2)
C12' 0.041(2) 0.030(3) 0.031(2) -0.0093(18) 0.0019(18) -0.0001(19)
C13' 0.041(2) 0.046(3) 0.039(3) -0.016(2) 0.006(2) 0.007(2)

loop_
_atom_type_symbol
_atom_type_description
_atom_type_scat_dispersion_real
_atom_type_scat_dispersion_imag
_atom_type_scat_source
C C 0.0033 0.0016 'International Tables Vol C Tables 4.2.6.8 and 6.1.1.4'
H H 0.0000 0.0000 'International Tables Vol C Tables 4.2.6.8 and 6.1.1.4'
N N 0.0061 0.0033 'International Tables Vol C Tables 4.2.6.8 and 6.1.1.4'
O O 0.0106 0.0060 'International Tables Vol C Tables 4.2.6.8 and 6.1.1.4'

loop_
_geom_angle_atom_site_label_1
_geom_angle_atom_site_label_2
_geom_angle_atom_site_label_3
_geom_angle
C2 N1 C1 126.51(13)
C2 N1 C6 116.29(13)
C1 N1 C6 117.17(13)
C3 N2 C2 118.84(14)
C3 N2 C10' 126.8(5)
C2 N2 C10' 113.1(5)
C3 N2 C10 118.1(3)
C2 N2 C10 123.0(3)
C10' N2 C10 17.1(4)
C5 N3 C4 106.28(13)
C5 N3 H3 126.3(11)
C4 N3 H3 127.3(11)
C5 N4 C3 103.42(12)
O1 C1 N1 121.60(13)
O1 C1 C4 126.71(14)
N1 C1 C4 111.69(13)
O2 C2 N2 121.63(16)
O2 C2 N1 120.91(16)
N2 C2 N1 117.46(13)
C4 C3 N4 111.40(13)
C4 C3 N2 122.27(14)
N4 C3 N2 126.33(15)
C3 C4 N3 105.56(13)
C3 C4 C1 123.19(13)
N3 C4 C1 131.24(14)
N3 C5 N4 113.34(13)
N3 C5 H5A 123.3
N4 C5 H5A 123.3
N1 C6 C7' 112.0(3)
N1 C6 C7 114.3(3)
C7' C6 C7 16.1(4)
N1 C6 H6A 108.4
C7' C6 H6A 95.2
C7 C6 H6A 108.5
N1 C6 H6B 108.8
C7' C6 H6B 123.0
C7 C6 H6B 108.9
H6A C6 H6B 107.7
N1 C6 H6C 108.4
C7' C6 H6C 95.2
C7 C6 H6C 108.5
H6A C6 H6C 0.0
H6B C6 H6C 107.7
N1 C6 H6D 108.8
C7' C6 H6D 123.0
C7 C6 H6D 108.9
H6A C6 H6D 107.7
H6B C6 H6D 0.0
H6C C6 H6D 107.7
C8 C7 C6 111.6(5)
C8 C7 H7A 109.3
C6 C7 H7A 109.3
C8 C7 H7B 109.3
C6 C7 H7B 109.3
H7A C7 H7B 108.0
C7 C8 C9 114.8(5)
C7 C8 H8A 108.6
C9 C8 H8A 108.6
C7 C8 H8B 108.6
C9 C8 H8B 108.6
H8A C8 H8B 107.5
N2 C10 C11 111.0(4)
N2 C10 H10A 109.4
C11 C10 H10A 109.4
N2 C10 H10B 109.4
C11 C10 H10B 109.4
H10A C10 H10B 108.0
C12 C11 C10 113.5(3)
C12 C11 H11A 108.9
C10 C11 H11A 108.9
C12 C11 H11B 108.9
C10 C11 H11B 108.9
H11A C11 H11B 107.7
C11 C12 C13 112.3(3)
C11 C12 H12A 109.1
C13 C12 H12A 109.1
C11 C12 H12B 109.1
C13 C12 H12B 109.1
H12A C12 H12B 107.9
C6 C7' C8' 108.3(6)
C6 C7' H7'A 110.0
C8' C7' H7'A 110.0
C6 C7' H7'B 110.0
C8' C7' H7'B 110.0
H7'A C7' H7'B 108.4
C9' C8' C7' 110.9(6)
C9' C8' H8'A 109.5
C7' C8' H8'A 109.5
C9' C8' H8'B 109.5
C7' C8' H8'B 109.5
H8'A C8' H8'B 108.0
C8' C9' H9'A 109.5
C8' C9' H9'B 109.5
H9'A C9' H9'B 109.5
C8' C9' H9'C 109.5
H9'A C9' H9'C 109.5
H9'B C9' H9'C 109.5
N2 C10' C11' 115.6(6)
N2 C10' H10C 108.4
C11' C10' H10C 108.4
N2 C10' H10D 108.4
C11' C10' H10D 108.4
H10C C10' H10D 107.4
C10' C11' C12' 111.3(5)
C10' C11' H11C 109.4
C12' C11' H11C 109.4
C10' C11' H11D 109.4
C12' C11' H11D 109.4
H11C C11' H11D 108.0
C13' C12' C11' 112.2(4)
C13' C12' H12C 109.2
C11' C12' H12C 109.2
C13' C12' H12D 109.2
C11' C12' H12D 109.2
H12C C12' H12D 107.9
C12' C13' H13D 109.5
C12' C13' H13E 109.5
H13D C13' H13E 109.5
C12' C13' H13F 109.5
H13D C13' H13F 109.5
H13E C13' H13F 109.5

loop_
_geom_bond_atom_site_label_1
_geom_bond_atom_site_label_2
_geom_bond_distance
O1 C1 1.2290(18)
O2 C2 1.2212(18)
N1 C2 1.407(2)
N1 C1 1.4079(18)
N1 C6 1.4772(19)
N2 C3 1.3805(19)
N2 C2 1.385(2)
N2 C10' 1.458(7)
N2 C10 1.502(4)
N3 C5 1.338(2)
N3 C4 1.3858(19)
N3 H3 0.99(2)
N4 C5 1.3422(19)
N4 C3 1.3689(19)
C1 C4 1.426(2)
C3 C4 1.367(2)
C5 H5A 0.9500
C6 C7' 1.508(6)
C6 C7 1.542(6)
C6 H6A 0.9600
C6 H6B 0.9599
C6 H6C 0.9600
C6 H6D 0.9599
C7 C8 1.528(6)
C7 H7A 0.9900
C7 H7B 0.9900
C8 C9 1.530(6)
C8 H8A 0.9900
C8 H8B 0.9900
C9 H9A 0.9800
C9 H9B 0.9800
C9 H9C 0.9800
C10 C11 1.531(5)
C10 H10A 0.9900
C10 H10B 0.9900
C11 C12 1.513(4)
C11 H11A 0.9900
C11 H11B 0.9900
C12 C13 1.523(4)
C12 H12A 0.9900
C12 H12B 0.9900
C13 H13A 0.9800
C13 H13B 0.9800
C13 H13C 0.9800
C7' C8' 1.538(7)
C7' H7'A 0.9900
C7' H7'B 0.9900
C8' C9' 1.516(7)
C8' H8'A 0.9900
C8' H8'B 0.9900
C9' H9'A 0.9800
C9' H9'B 0.9800
C9' H9'C 0.9800
C10' C11' 1.516(7)
C10' H10C 0.9900
C10' H10D 0.9900
C11' C12' 1.527(5)
C11' H11C 0.9900
C11' H11D 0.9900
C12' C13' 1.519(5)
C12' H12C 0.9900
C12' H12D 0.9900
C13' H13D 0.9800
C13' H13E 0.9800
C13' H13F 0.9800

loop_
_geom_hbond_atom_site_label_D
_geom_hbond_atom_site_label_H
_geom_hbond_atom_site_label_A
_geom_hbond_site_symmetry_A
_geom_hbond_distance_DH
_geom_hbond_distance_HA
_geom_hbond_distance_DA
_geom_hbond_angle_DHA
_geom_hbond_publ_flag
N3 H3 N4 2_656 0.99(2) 1.82(2) 2.8115(19) 176.0(18) yes

loop_
_geom_torsion_atom_site_label_1
_geom_torsion_atom_site_label_2
_geom_torsion_atom_site_label_3
_geom_torsion_atom_site_label_4
_geom_torsion
C2 N1 C1 O1 178.94(15)
C6 N1 C1 O1 0.8(2)
C2 N1 C1 C4 -1.2(2)
C6 N1 C1 C4 -179.29(13)
C3 N2 C2 O2 -179.37(16)
C10' N2 C2 O2 -11.1(4)
C10 N2 C2 O2 4.7(3)
C3 N2 C2 N1 0.5(2)
C10' N2 C2 N1 168.7(4)
C10 N2 C2 N1 -175.4(3)
C1 N1 C2 O2 -178.94(16)
C6 N1 C2 O2 -0.8(2)
C1 N1 C2 N2 1.2(2)
C6 N1 C2 N2 179.30(14)
C5 N4 C3 C4 0.05(18)
C5 N4 C3 N2 179.53(15)
C2 N2 C3 C4 -2.1(2)
C10' N2 C3 C4 -168.5(4)
C10 N2 C3 C4 174.0(3)
C2 N2 C3 N4 178.47(15)
C10' N2 C3 N4 12.0(5)
C10 N2 C3 N4 -5.4(3)
N4 C3 C4 N3 0.31(18)
N2 C3 C4 N3 -179.20(14)
N4 C3 C4 C1 -178.37(14)
N2 C3 C4 C1 2.1(2)
C5 N3 C4 C3 -0.54(17)
C5 N3 C4 C1 177.99(16)
O1 C1 C4 C3 179.40(16)
N1 C1 C4 C3 -0.5(2)
O1 C1 C4 N3 1.1(3)
N1 C1 C4 N3 -178.77(15)
C4 N3 C5 N4 0.62(18)
C3 N4 C5 N3 -0.42(18)
C2 N1 C6 C7' 78.2(6)
C1 N1 C6 C7' -103.5(6)
C2 N1 C6 C7 95.6(4)
C1 N1 C6 C7 -86.1(4)
N1 C6 C7 C8 173.9(4)
C7' C6 C7 C8 -101(2)
C6 C7 C8 C9 177.5(5)
C3 N2 C10 C11 85.2(4)
C2 N2 C10 C11 -98.8(4)
C10' N2 C10 C11 -40(2)
N2 C10 C11 C12 64.2(5)
C10 C11 C12 C13 -179.7(3)
N1 C6 C7' C8' 179.4(4)
C7 C6 C7' C8' 77.8(19)
C6 C7' C8' C9' -170.8(6)
C3 N2 C10' C11' 82.6(8)
C2 N2 C10' C11' -84.5(9)
C10 N2 C10' C11' 147(3)
N2 C10' C11' C12' 171.5(7)
C10' C11' C12' C13' -179.7(6)
